data_7720713
loop_
_publ_author_name
'Zhai, Zhi-Min'
'Bao, Song-Song'
'Xu, Yan'
'Teng, Qian'
'Zheng, Li-Min'

_publ_section_title
;
 Chiral inversion of macroscopic helical structures in coordination
 polymers induced by lanthanide ions.
;
_journal_issue 15
_journal_name_full 'Dalton transactions (Cambridge, England : 2003)'
_journal_page_first 6074
_journal_page_last 6084
_journal_paper_doi 10.1039/d5dt03094c
_journal_volume 55
_journal_year 2026
_chemical_absolute_configuration rm
_chemical_formula_moiety 'C27 H39 N3 O9 P3 Tb, H2 O'
_chemical_formula_sum 'C27 H41 N3 O10 P3 Tb'
_chemical_formula_weight 819.46
_space_group_crystal_system hexagonal
_space_group_IT_number 170
_space_group_name_Hall 'P 65'
_space_group_name_H-M_alt 'P 65'
_atom_sites_solution_hydrogens mixed
_audit_creation_method SHELXL-2018/3
_audit_update_record
;
2025-11-29 deposited with the CCDC.	2026-03-16 downloaded from the CCDC.
;
_cell_angle_alpha 90
_cell_angle_beta 90
_cell_angle_gamma 120
_cell_formula_units_Z 6
_cell_length_a 15.7581(3)
_cell_length_b 15.7581(3)
_cell_length_c 24.0730(7)
_cell_measurement_reflns_used 9066
_cell_measurement_temperature 193(2)
_cell_measurement_theta_max 27.300
_cell_measurement_theta_min 2.585
_cell_volume 5176.9(2)
_computing_cell_refinement 'APEX 3'
_computing_data_collection 'APEX 3'
_computing_data_reduction "'APEX 3"
_computing_molecular_graphics SHELXTL
_computing_publication_material SHELXTL
_computing_structure_refinement 'SHELXL-2018/3 (Sheldrick, 2018)'
_computing_structure_solution 'SHELXT 2014/5 (Sheldrick, 2014)'
_diffrn_ambient_temperature 193(2)
_diffrn_detector_area_resol_mean 4K
_diffrn_measured_fraction_theta_full 0.998
_diffrn_measured_fraction_theta_max 0.998
_diffrn_measurement_device_type 'Bruker D8 with TXS'
_diffrn_measurement_method CCD
_diffrn_radiation_type MoK\a
_diffrn_radiation_wavelength 0.71073
_diffrn_reflns_av_R_equivalents 0.0650
_diffrn_reflns_av_unetI/netI 0.0466
_diffrn_reflns_Laue_measured_fraction_full 0.998
_diffrn_reflns_Laue_measured_fraction_max 0.998
_diffrn_reflns_limit_h_max 18
_diffrn_reflns_limit_h_min -18
_diffrn_reflns_limit_k_max 14
_diffrn_reflns_limit_k_min -18
_diffrn_reflns_limit_l_max 28
_diffrn_reflns_limit_l_min -28
_diffrn_reflns_number 30843
_diffrn_reflns_point_group_measured_fraction_full 0.998
_diffrn_reflns_point_group_measured_fraction_max 0.998
_diffrn_reflns_theta_full 25.025
_diffrn_reflns_theta_max 25.025
_diffrn_reflns_theta_min 1.715
_exptl_absorpt_coefficient_mu 2.243
_exptl_absorpt_correction_T_max 0.7456
_exptl_absorpt_correction_T_min 0.5115
_exptl_absorpt_correction_type multi-scan
_exptl_absorpt_process_details
;
 SADABS 2016/2: Krause, L., Herbst-Irmer, R., Sheldrick G.M. & Stalke D.,
 J. Appl. Cryst. 48 (2015) 3-10
;
_exptl_crystal_colour colorless
_exptl_crystal_density_diffrn 1.577
_exptl_crystal_description rod-like
_exptl_crystal_F_000 2484
_exptl_crystal_size_max 0.300
_exptl_crystal_size_mid 0.100
_exptl_crystal_size_min 0.100
_refine_diff_density_max 3.031
_refine_diff_density_min -1.134
_refine_diff_density_rms 0.198
_refine_ls_abs_structure_details
;
 Flack x determined using 2433 quotients [(I+)-(I-)]/[(I+)+(I-)]
 (Parsons, Flack and Wagner, Acta Cryst. B69 (2013) 249-259).
;
_refine_ls_abs_structure_Flack -0.004(10)
_refine_ls_extinction_method none
_refine_ls_goodness_of_fit_ref 1.098
_refine_ls_hydrogen_treatment constr
_refine_ls_matrix_type full
_refine_ls_number_parameters 386
_refine_ls_number_reflns 6091
_refine_ls_number_restraints 319
_refine_ls_restrained_S_all 1.116
_refine_ls_R_factor_all 0.0722
_refine_ls_R_factor_gt 0.0642
_refine_ls_shift/su_max 0.000
_refine_ls_shift/su_mean 0.000
_refine_ls_structure_factor_coef Fsqd
_refine_ls_weighting_details 'w=1/[\s^2^(Fo^2^)+(0.1137P)^2^+21.6626P] where P=(Fo^2^+2Fc^2^)/3'
_refine_ls_weighting_scheme calc
_refine_ls_wR_factor_gt 0.1750
_refine_ls_wR_factor_ref 0.1837
_reflns_Friedel_coverage 0.949
_reflns_Friedel_fraction_full 0.998
_reflns_Friedel_fraction_max 0.998
_reflns_number_gt 5476
_reflns_number_total 6091
_reflns_threshold_expression 'I > 2\s(I)'
_cod_data_source_file d5dt03094c2.cif
_cod_data_source_block Tb
_cod_depositor_comments 'Adding full bibliography for 7720710--7720714.cif.'
_cod_database_code 7720713
_shelx_shelxl_version_number 2018/3
_shelx_space_group_comment
;
The symmetry employed for this shelxl refinement is uniquely defined
by the following loop, which should always be used as a source of
symmetry information in preference to the above space-group names.
They are only intended as comments.
;
_shelx_estimated_absorpt_t_min 0.553
_shelx_estimated_absorpt_t_max 0.807

loop_
_space_group_symop_operation_xyz
'x, y, z'
'-y, x-y, z+2/3'
'-x+y, -x, z+1/3'
'-x, -y, z+1/2'
'y, -x+y, z+1/6'
'x-y, x, z+5/6'

loop_
_atom_site_label
_atom_site_type_symbol
_atom_site_fract_x
_atom_site_fract_y
_atom_site_fract_z
_atom_site_U_iso_or_equiv
_atom_site_adp_type
_atom_site_occupancy
_atom_site_site_symmetry_order
_atom_site_calc_flag
_atom_site_refinement_flags_posn
_atom_site_refinement_flags_adp
_atom_site_refinement_flags_occupancy
_atom_site_disorder_assembly
_atom_site_disorder_group
Tb1 Tb 1.02268(10) 0.02862(7) 0.09368(19) 0.0352(3) Uani 1 1 d . . . . .
P1 P 1.0090(4) 0.2007(3) 0.0388(3) 0.0483(12) Uani 1 1 d D . . . .
P2 P 0.8287(3) -0.0671(3) 0.1577(2) 0.0321(9) Uani 1 1 d . . . . .
P3 P 1.2063(4) 0.0635(4) -0.0008(3) 0.0486(12) Uani 1 1 d D U . . .
C1 C 0.8888(10) 0.1852(12) 0.0292(8) 0.059(5) Uani 1 1 d D . . . .
H1A H 0.876608 0.221252 0.058927 0.070 Uiso 1 1 calc R U . . .
H1B H 0.887047 0.214721 -0.006775 0.070 Uiso 1 1 calc DR U . . .
C2 C 0.709(2) 0.068(2) 0.0406(11) 0.081(5) Uani 1 1 d D U . . .
H2 H 0.707288 0.083364 0.080757 0.097 Uiso 1 1 calc R U . . .
C3 C 0.633(2) -0.038(2) 0.0331(12) 0.089(7) Uani 1 1 d . U . . .
H3A H 0.650537 -0.078885 0.056201 0.133 Uiso 1 1 calc R U . . .
H3B H 0.569106 -0.048851 0.044224 0.133 Uiso 1 1 calc R U . . .
H3C H 0.631447 -0.056592 -0.005992 0.133 Uiso 1 1 calc R U . . .
C4 C 0.6950(16) 0.1386(19) 0.0091(9) 0.132(7) Uani 1 1 d DG U . . .
C5 C 0.6387(19) 0.176(2) 0.0313(13) 0.227(17) Uani 1 1 d DG U . . .
H5 H 0.618076 0.162895 0.068947 0.272 Uiso 1 1 calc DR U . . .
C6 C 0.612(3) 0.231(2) -0.0017(18) 0.259(19) Uani 1 1 d G U . . .
H6 H 0.573839 0.256546 0.013479 0.311 Uiso 1 1 calc R U . . .
C7 C 0.642(4) 0.250(3) -0.0568(17) 0.274(19) Uani 1 1 d G U . . .
H7 H 0.624521 0.287908 -0.079298 0.329 Uiso 1 1 calc R U . . .
C8 C 0.699(3) 0.213(3) -0.0789(11) 0.217(17) Uani 1 1 d G U . . .
H8 H 0.719441 0.225621 -0.116607 0.261 Uiso 1 1 calc R U . . .
C9 C 0.7251(14) 0.157(2) -0.0460(8) 0.214(14) Uani 1 1 d DG U . . .
H9 H 0.763680 0.131969 -0.061140 0.257 Uiso 1 1 calc DR U . . .
C10 C 0.7586(13) -0.1989(14) 0.1604(7) 0.043(4) Uani 1 1 d . . . . .
H10A H 0.749500 -0.218658 0.199963 0.052 Uiso 1 1 calc R U . . .
H10B H 0.692804 -0.219752 0.144929 0.052 Uiso 1 1 calc R U . . .
C11 C 0.7422(14) -0.3630(12) 0.1397(8) 0.069(5) Uani 1 1 d D U . . .
H11 H 0.753447 -0.374453 0.179210 0.083 Uiso 1 1 calc R U . . .
C12 C 0.779(2) -0.4131(15) 0.1057(12) 0.089(7) Uani 1 1 d D U . . .
H12A H 0.850160 -0.383783 0.111832 0.133 Uiso 1 1 calc R U . . .
H12B H 0.746415 -0.482584 0.115930 0.133 Uiso 1 1 calc R U . . .
H12C H 0.767131 -0.406764 0.066481 0.133 Uiso 1 1 calc R U . . .
C13 C 0.6388(13) -0.3998(8) 0.1343(6) 0.082(5) Uani 1 1 d D U . . .
C14 C 0.5743(15) -0.4380(16) 0.1799(10) 0.124(10) Uani 1 1 d D U . . .
H14 H 0.600994 -0.439097 0.215041 0.149 Uiso 1 1 calc R U . . .
C15 C 0.4724(18) -0.475(2) 0.1763(11) 0.153(12) Uani 1 1 d D U . . .
H15 H 0.430726 -0.499722 0.207844 0.183 Uiso 1 1 calc R U . . .
C16 C 0.436(2) -0.4718(19) 0.1230(10) 0.148(12) Uani 1 1 d D U . . .
H16 H 0.367494 -0.496066 0.119171 0.178 Uiso 1 1 calc R U . . .
C17 C 0.4951(16) -0.4349(16) 0.0754(10) 0.116(9) Uani 1 1 d D U . . .
H17 H 0.468647 -0.434031 0.040064 0.139 Uiso 1 1 calc R U . . .
C18 C 0.5957(14) -0.3995(13) 0.0832(8) 0.078(6) Uani 1 1 d D U . . .
H18 H 0.637498 -0.373672 0.051788 0.094 Uiso 1 1 calc R U . . .
C19 C 1.3184(11) 0.1720(11) -0.0236(8) 0.060(5) Uani 1 1 d D U . . .
H19A H 1.363855 0.198580 0.008384 0.072 Uiso 1 1 calc R U . . .
H19B H 1.350103 0.152311 -0.052274 0.072 Uiso 1 1 calc R U . . .
C20 C 1.3842(17) 0.3505(17) -0.0552(13) 0.113(6) Uani 1 1 d D U . . .
H20 H 1.395195 0.370573 -0.015246 0.135 Uiso 1 1 calc R U . . .
C21 C 1.350(2) 0.4164(19) -0.0725(15) 0.136(10) Uani 1 1 d D U . . .
H21A H 1.278463 0.380127 -0.075381 0.204 Uiso 1 1 calc R U . . .
H21B H 1.378460 0.444633 -0.108783 0.204 Uiso 1 1 calc R U . . .
H21C H 1.370323 0.469091 -0.045148 0.204 Uiso 1 1 calc R U . . .
C22 C 1.4828(18) 0.3802(12) -0.0681(9) 0.134(8) Uani 1 1 d D U . . .
C23 C 1.552(2) 0.387(2) -0.0309(14) 0.174(14) Uani 1 1 d D U . . .
H23 H 1.529418 0.369719 0.006146 0.208 Uiso 1 1 calc R U . . .
C24 C 1.649(3) 0.413(3) -0.0380(16) 0.202(15) Uani 1 1 d D U . . .
H24 H 1.691791 0.413633 -0.009807 0.242 Uiso 1 1 calc R U . . .
C25 C 1.675(3) 0.438(3) -0.0930(17) 0.235(17) Uani 1 1 d D U . . .
H25 H 1.741186 0.459840 -0.101336 0.282 Uiso 1 1 calc R U . . .
C26 C 1.620(3) 0.438(3) -0.1380(15) 0.226(16) Uani 1 1 d D U . . .
H26 H 1.643412 0.456837 -0.174923 0.272 Uiso 1 1 calc R U . . .
C27 C 1.525(3) 0.406(3) -0.1201(12) 0.205(15) Uani 1 1 d D U . . .
H27 H 1.481348 0.401667 -0.148706 0.246 Uiso 1 1 calc R U . . .
N1 N 0.8110(13) 0.0837(12) 0.0300(6) 0.056(4) Uani 1 1 d D U . . .
H1C H 0.824823 0.051643 0.056793 0.067 Uiso 1 1 calc R U . . .
H1D H 0.810605 0.055950 -0.003180 0.067 Uiso 1 1 calc R U . . .
N2 N 0.7984(13) -0.2550(10) 0.1311(6) 0.050(4) Uani 1 1 d D U . . .
H2A H 0.800271 -0.242786 0.094035 0.060 Uiso 1 1 calc R U . . .
H2B H 0.861096 -0.232198 0.142613 0.060 Uiso 1 1 calc R U . . .
N3 N 1.3037(15) 0.2492(12) -0.0460(8) 0.070(4) Uani 1 1 d D U . . .
H3D H 1.259868 0.253522 -0.023291 0.083 Uiso 1 1 calc R U . . .
H3E H 1.273344 0.227247 -0.079361 0.083 Uiso 1 1 calc R U . . .
O1 O 1.0130(10) 0.1193(9) 0.0054(5) 0.044(3) Uani 1 1 d . . . . .
O2 O 1.0173(10) 0.1770(9) 0.0992(5) 0.047(3) Uani 1 1 d . . . . .
O3 O 1.0821(16) 0.3044(10) 0.0239(8) 0.088(6) Uani 1 1 d . . . . .
O4 O 0.9287(8) -0.0366(8) 0.1814(5) 0.032(2) Uani 1 1 d . . . . .
O5 O 0.8474(8) -0.0380(8) 0.0967(5) 0.035(2) Uani 1 1 d . . . . .
O6 O 0.7683(9) -0.0351(10) 0.1883(5) 0.042(3) Uani 1 1 d . . . . .
O7 O 1.1737(10) 0.0961(12) 0.0500(5) 0.056(3) Uani 1 1 d . U . . .
O8 O 1.2185(12) -0.0152(11) 0.0112(5) 0.063(4) Uani 1 1 d . U . . .
O9 O 1.1421(9) 0.0403(10) -0.0508(5) 0.052(3) Uani 1 1 d . U . . .
O1W O 0.257(2) 0.313(2) 0.0544(12) 0.144(10) Uani 1 1 d . U . . .
H1WA H 0.206231 0.264942 0.068395 0.216 Uiso 1 1 d R U . . .
H1WB H 0.246328 0.359513 0.047665 0.216 Uiso 1 1 d R U . . .

loop_
_atom_site_aniso_label
_atom_site_aniso_U_11
_atom_site_aniso_U_22
_atom_site_aniso_U_33
_atom_site_aniso_U_23
_atom_site_aniso_U_13
_atom_site_aniso_U_12
Tb1 0.0372(7) 0.0462(6) 0.0244(4) -0.0104(6) -0.0022(5) 0.0225(4)
P1 0.068(3) 0.035(2) 0.037(2) -0.0021(19) 0.002(2) 0.022(2)
P2 0.037(2) 0.042(2) 0.0193(16) -0.0045(17) -0.0005(16) 0.0208(19)
P3 0.036(3) 0.066(3) 0.038(2) -0.006(2) 0.0007(19) 0.022(2)
C1 0.084(16) 0.047(11) 0.046(11) 0.006(9) 0.008(11) 0.033(11)
C2 0.092(10) 0.106(10) 0.075(10) 0.003(9) 0.005(9) 0.072(9)
C3 0.084(14) 0.117(14) 0.090(16) -0.006(14) 0.011(13) 0.068(12)
C4 0.132(12) 0.126(11) 0.131(11) 0.013(10) -0.012(10) 0.060(9)
C5 0.23(2) 0.23(2) 0.25(2) -0.009(12) 0.017(13) 0.135(16)
C6 0.27(2) 0.27(2) 0.27(2) 0.001(13) -0.006(13) 0.155(17)
C7 0.28(2) 0.27(2) 0.28(2) 0.011(13) 0.006(14) 0.145(17)
C8 0.22(2) 0.21(2) 0.20(2) 0.024(12) -0.009(13) 0.099(15)
C9 0.23(2) 0.22(2) 0.185(16) 0.015(13) 0.012(13) 0.106(14)
C10 0.035(9) 0.042(10) 0.030(8) -0.003(8) 0.004(7) 0.003(8)
C11 0.089(9) 0.045(8) 0.046(8) 0.008(7) 0.006(8) 0.014(8)
C12 0.119(17) 0.047(11) 0.090(16) -0.006(11) 0.000(14) 0.033(11)
C13 0.095(9) 0.053(9) 0.068(8) 0.007(8) 0.005(7) 0.013(7)
C14 0.122(13) 0.120(16) 0.104(13) 0.009(12) 0.015(10) 0.041(11)
C15 0.139(14) 0.159(19) 0.149(15) 0.010(13) 0.007(12) 0.066(12)
C16 0.125(15) 0.152(18) 0.143(14) 0.005(13) 0.012(10) 0.050(12)
C17 0.103(12) 0.114(15) 0.118(13) -0.016(12) -0.003(10) 0.046(11)
C18 0.079(10) 0.057(10) 0.073(10) -0.012(9) 0.001(9) 0.015(8)
C19 0.068(11) 0.084(11) 0.042(9) -0.015(8) -0.011(8) 0.048(9)
C20 0.114(11) 0.091(10) 0.117(11) 0.006(10) -0.015(10) 0.039(9)
C21 0.15(2) 0.088(16) 0.14(2) 0.027(17) -0.050(19) 0.035(15)
C22 0.129(11) 0.107(12) 0.142(12) 0.005(11) -0.010(9) 0.042(9)
C23 0.180(16) 0.18(2) 0.169(17) 0.001(13) -0.025(11) 0.092(14)
C24 0.191(17) 0.20(2) 0.217(19) -0.012(14) -0.008(13) 0.100(14)
C25 0.23(2) 0.25(2) 0.230(19) -0.007(14) 0.007(12) 0.125(15)
C26 0.224(18) 0.23(2) 0.225(19) -0.004(14) 0.012(12) 0.117(14)
C27 0.218(17) 0.22(2) 0.178(16) 0.004(14) 0.013(12) 0.108(14)
N1 0.088(10) 0.083(10) 0.027(7) 0.004(7) 0.012(7) 0.064(9)
N2 0.072(9) 0.040(7) 0.031(7) -0.002(6) 0.004(7) 0.023(7)
N3 0.076(9) 0.078(9) 0.062(9) -0.003(8) -0.010(8) 0.044(8)
O1 0.045(8) 0.049(7) 0.034(6) -0.017(6) 0.003(5) 0.020(6)
O2 0.064(8) 0.045(6) 0.037(6) -0.016(6) -0.002(6) 0.030(6)
O3 0.127(17) 0.031(7) 0.081(12) 0.006(7) 0.009(12) 0.020(9)
O4 0.040(5) 0.027(6) 0.029(6) -0.007(4) -0.007(6) 0.017(5)
O5 0.042(6) 0.045(6) 0.029(5) -0.004(5) 0.004(5) 0.030(5)
O6 0.047(7) 0.067(8) 0.023(5) -0.004(5) -0.003(5) 0.038(6)
O7 0.045(6) 0.075(8) 0.036(6) -0.010(6) -0.002(5) 0.021(6)
O8 0.061(9) 0.073(8) 0.024(6) -0.001(6) -0.007(6) 0.010(7)
O9 0.037(6) 0.066(7) 0.033(5) -0.017(5) 0.003(5) 0.011(5)
O1W 0.127(18) 0.16(2) 0.139(18) -0.025(16) 0.024(14) 0.066(16)

loop_
_atom_type_symbol
_atom_type_description
_atom_type_scat_dispersion_real
_atom_type_scat_dispersion_imag
_atom_type_scat_source
C C 0.0033 0.0016 'International Tables Vol C Tables 4.2.6.8 and 6.1.1.4'
H H 0.0000 0.0000 'International Tables Vol C Tables 4.2.6.8 and 6.1.1.4'
N N 0.0061 0.0033 'International Tables Vol C Tables 4.2.6.8 and 6.1.1.4'
O O 0.0106 0.0060 'International Tables Vol C Tables 4.2.6.8 and 6.1.1.4'
P P 0.1023 0.0942 'International Tables Vol C Tables 4.2.6.8 and 6.1.1.4'
Tb Tb -0.1723 4.1537 'International Tables Vol C Tables 4.2.6.8 and 6.1.1.4'

loop_
_geom_angle_atom_site_label_1
_geom_angle_atom_site_label_2
_geom_angle_atom_site_label_3
_geom_angle
_geom_angle_site_symmetry_1
_geom_angle_site_symmetry_3
_geom_angle_publ_flag
O9 Tb1 O7 87.7(5) 5_665 . ?
O9 Tb1 O4 76.3(4) 5_665 6_544 ?
O7 Tb1 O4 84.4(4) . 6_544 ?
O9 Tb1 O1 86.7(4) 5_665 5_665 ?
O7 Tb1 O1 82.9(4) . 5_665 ?
O4 Tb1 O1 159.1(4) 6_544 5_665 ?
O9 Tb1 O2 162.6(4) 5_665 . ?
O7 Tb1 O2 96.2(5) . . ?
O4 Tb1 O2 120.9(4) 6_544 . ?
O1 Tb1 O2 77.0(5) 5_665 . ?
O9 Tb1 O5 103.3(5) 5_665 . ?
O7 Tb1 O5 154.4(4) . . ?
O4 Tb1 O5 76.0(4) 6_544 . ?
O1 Tb1 O5 120.3(4) 5_665 . ?
O2 Tb1 O5 80.3(4) . . ?
O9 Tb1 O4 75.1(4) 5_665 . ?
O7 Tb1 O4 146.9(4) . . ?
O4 Tb1 O4 117.4(4) 6_544 . ?
O1 Tb1 O4 68.3(4) 5_665 . ?
O2 Tb1 O4 93.0(4) . . ?
O5 Tb1 O4 58.6(4) . . ?
O9 Tb1 O1 139.0(4) 5_665 . ?
O7 Tb1 O1 72.9(5) . . ?
O4 Tb1 O1 66.3(4) 6_544 . ?
O1 Tb1 O1 124.7(4) 5_665 . ?
O2 Tb1 O1 57.9(4) . . ?
O5 Tb1 O1 84.0(4) . . ?
O4 Tb1 O1 137.1(4) . . ?
O3 P1 O2 112.4(9) . . ?
O3 P1 O1 117.0(10) . . ?
O2 P1 O1 104.4(7) . . ?
O3 P1 C1 107.5(11) . . ?
O2 P1 C1 107.6(9) . . ?
O1 P1 C1 107.4(8) . . ?
O6 P2 O4 116.8(7) . . ?
O6 P2 O5 116.0(7) . . ?
O4 P2 O5 104.7(7) . . ?
O6 P2 C10 104.3(8) . . ?
O4 P2 C10 107.1(8) . . ?
O5 P2 C10 107.3(7) . . ?
O8 P3 O9 109.3(9) . . ?
O8 P3 O7 111.2(9) . . ?
O9 P3 O7 115.5(8) . . ?
O8 P3 C19 113.7(9) . . ?
O9 P3 C19 101.9(8) . . ?
O7 P3 C19 105.0(9) . . ?
N1 C1 P1 113.6(12) . . ?
N1 C1 H1A 108.8 . . ?
P1 C1 H1A 108.8 . . ?
N1 C1 H1B 108.8 . . ?
P1 C1 H1B 108.8 . . ?
H1A C1 H1B 107.7 . . ?
C4 C2 C3 117(2) . . ?
C4 C2 N1 110.0(18) . . ?
C3 C2 N1 110.3(19) . . ?
C4 C2 H2 106.4 . . ?
C3 C2 H2 106.4 . . ?
N1 C2 H2 106.4 . . ?
C2 C3 H3A 109.5 . . ?
C2 C3 H3B 109.5 . . ?
H3A C3 H3B 109.5 . . ?
C2 C3 H3C 109.5 . . ?
H3A C3 H3C 109.5 . . ?
H3B C3 H3C 109.5 . . ?
C5 C4 C9 120.0 . . ?
C5 C4 C2 119.8(6) . . ?
C9 C4 C2 119.5(6) . . ?
C4 C5 C6 120.0 . . ?
C4 C5 H5 120.0 . . ?
C6 C5 H5 120.0 . . ?
C7 C6 C5 120.0 . . ?
C7 C6 H6 120.0 . . ?
C5 C6 H6 120.0 . . ?
C6 C7 C8 120.0 . . ?
C6 C7 H7 120.0 . . ?
C8 C7 H7 120.0 . . ?
C7 C8 C9 120.0 . . ?
C7 C8 H8 120.0 . . ?
C9 C8 H8 120.0 . . ?
C8 C9 C4 120.0 . . ?
C8 C9 H9 120.0 . . ?
C4 C9 H9 120.0 . . ?
N2 C10 P2 118.0(12) . . ?
N2 C10 H10A 107.8 . . ?
P2 C10 H10A 107.8 . . ?
N2 C10 H10B 107.8 . . ?
P2 C10 H10B 107.8 . . ?
H10A C10 H10B 107.2 . . ?
C13 C11 C12 114.6(14) . . ?
C13 C11 N2 110.8(13) . . ?
C12 C11 N2 111.9(15) . . ?
C13 C11 H11 106.3 . . ?
C12 C11 H11 106.3 . . ?
N2 C11 H11 106.3 . . ?
C11 C12 H12A 109.5 . . ?
C11 C12 H12B 109.5 . . ?
H12A C12 H12B 109.5 . . ?
C11 C12 H12C 109.5 . . ?
H12A C12 H12C 109.5 . . ?
H12B C12 H12C 109.5 . . ?
C18 C13 C14 116(2) . . ?
C18 C13 C11 122.0(12) . . ?
C14 C13 C11 122.1(13) . . ?
C13 C14 C15 124(2) . . ?
C13 C14 H14 118.0 . . ?
C15 C14 H14 118.0 . . ?
C14 C15 C16 116(2) . . ?
C14 C15 H15 122.0 . . ?
C16 C15 H15 122.0 . . ?
C17 C16 C15 124(2) . . ?
C17 C16 H16 118.1 . . ?
C15 C16 H16 118.1 . . ?
C18 C17 C16 116(2) . . ?
C18 C17 H17 122.0 . . ?
C16 C17 H17 122.0 . . ?
C13 C18 C17 124(2) . . ?
C13 C18 H18 117.8 . . ?
C17 C18 H18 117.8 . . ?
N3 C19 P3 114.4(13) . . ?
N3 C19 H19A 108.7 . . ?
P3 C19 H19A 108.7 . . ?
N3 C19 H19B 108.7 . . ?
P3 C19 H19B 108.7 . . ?
H19A C19 H19B 107.6 . . ?
C22 C20 C21 116.1(16) . . ?
C22 C20 N3 126.7(18) . . ?
C21 C20 N3 113.1(18) . . ?
C22 C20 H20 96.8 . . ?
C21 C20 H20 96.8 . . ?
N3 C20 H20 96.8 . . ?
C20 C21 H21A 109.5 . . ?
C20 C21 H21B 109.5 . . ?
H21A C21 H21B 109.5 . . ?
C20 C21 H21C 109.5 . . ?
H21A C21 H21C 109.5 . . ?
H21B C21 H21C 109.5 . . ?
C23 C22 C27 109(3) . . ?
C23 C22 C20 125.7(19) . . ?
C27 C22 C20 125.6(18) . . ?
C22 C23 C24 131(3) . . ?
C22 C23 H23 114.3 . . ?
C24 C23 H23 114.3 . . ?
C23 C24 C25 109(3) . . ?
C23 C24 H24 125.7 . . ?
C25 C24 H24 125.7 . . ?
C24 C25 C26 131(3) . . ?
C24 C25 H25 114.3 . . ?
C26 C25 H25 114.3 . . ?
C25 C26 C27 108(3) . . ?
C25 C26 H26 125.9 . . ?
C27 C26 H26 125.9 . . ?
C22 C27 C26 131(3) . . ?
C22 C27 H27 114.3 . . ?
C26 C27 H27 114.3 . . ?
C1 N1 C2 115.1(16) . . ?
C1 N1 H1C 108.5 . . ?
C2 N1 H1C 108.5 . . ?
C1 N1 H1D 108.5 . . ?
C2 N1 H1D 108.5 . . ?
H1C N1 H1D 107.5 . . ?
C11 N2 C10 115.2(15) . . ?
C11 N2 H2A 108.5 . . ?
C10 N2 H2A 108.5 . . ?
C11 N2 H2B 108.5 . . ?
C10 N2 H2B 108.5 . . ?
H2A N2 H2B 107.5 . . ?
C19 N3 C20 123.5(18) . . ?
C19 N3 H3D 106.5 . . ?
C20 N3 H3D 106.5 . . ?
C19 N3 H3E 106.5 . . ?
C20 N3 H3E 106.5 . . ?
H3D N3 H3E 106.5 . . ?
P1 O1 Tb1 156.0(8) . 6_544 ?
P1 O1 Tb1 93.9(6) . . ?
Tb1 O1 Tb1 108.8(5) 6_544 . ?
P1 O2 Tb1 103.7(6) . . ?
P2 O4 Tb1 147.4(7) . 5_665 ?
P2 O4 Tb1 97.0(6) . . ?
Tb1 O4 Tb1 113.2(4) 5_665 . ?
P2 O5 Tb1 99.6(5) . . ?
P3 O7 Tb1 131.1(8) . . ?
P3 O9 Tb1 138.3(7) . 6_544 ?
H1WA O1W H1WB 109.4 . . ?

loop_
_geom_bond_atom_site_label_1
_geom_bond_atom_site_label_2
_geom_bond_distance
_geom_bond_site_symmetry_2
_geom_bond_publ_flag
Tb1 O9 2.271(14) 5_665 ?
Tb1 O7 2.318(13) . ?
Tb1 O4 2.343(12) 6_544 ?
Tb1 O1 2.348(11) 5_665 ?
Tb1 O2 2.385(12) . ?
Tb1 O5 2.416(11) . ?
Tb1 O4 2.487(12) . ?
Tb1 O1 2.608(13) . ?
P1 O3 1.497(16) . ?
P1 O2 1.524(13) . ?
P1 O1 1.541(12) . ?
P1 C1 1.799(13) . ?
P2 O6 1.478(12) . ?
P2 O4 1.510(12) . ?
P2 O5 1.522(11) . ?
P2 C10 1.801(19) . ?
P3 O8 1.377(18) . ?
P3 O9 1.496(13) . ?
P3 O7 1.511(14) . ?
P3 C19 1.823(13) . ?
C1 N1 1.450(13) . ?
C1 H1A 0.9900 . ?
C1 H1B 0.9900 . ?
C2 C4 1.455(14) . ?
C2 C3 1.51(4) . ?
C2 N1 1.52(3) . ?
C2 H2 1.0000 . ?
C3 H3A 0.9800 . ?
C3 H3B 0.9800 . ?
C3 H3C 0.9800 . ?
C4 C5 1.3900 . ?
C4 C9 1.3900 . ?
C5 C6 1.3900 . ?
C5 H5 0.9500 . ?
C6 C7 1.3900 . ?
C6 H6 0.9500 . ?
C7 C8 1.3900 . ?
C7 H7 0.9500 . ?
C8 C9 1.3900 . ?
C8 H8 0.9500 . ?
C9 H9 0.9500 . ?
C10 N2 1.49(2) . ?
C10 H10A 0.9900 . ?
C10 H10B 0.9900 . ?
C11 C13 1.437(13) . ?
C11 C12 1.45(3) . ?
C11 N2 1.49(2) . ?
C11 H11 1.0000 . ?
C12 H12A 0.9800 . ?
C12 H12B 0.9800 . ?
C12 H12C 0.9800 . ?
C13 C18 1.405(15) . ?
C13 C14 1.410(15) . ?
C14 C15 1.412(16) . ?
C14 H14 0.9500 . ?
C15 C16 1.417(16) . ?
C15 H15 0.9500 . ?
C16 C17 1.407(16) . ?
C16 H16 0.9500 . ?
C17 C18 1.406(16) . ?
C17 H17 0.9500 . ?
C18 H18 0.9500 . ?
C19 N3 1.451(13) . ?
C19 H19A 0.9900 . ?
C19 H19B 0.9900 . ?
C20 C22 1.416(18) . ?
C20 C21 1.45(3) . ?
C20 N3 1.48(2) . ?
C20 H20 1.0000 . ?
C21 H21A 0.9800 . ?
C21 H21B 0.9800 . ?
C21 H21C 0.9800 . ?
C22 C23 1.378(14) . ?
C22 C27 1.382(7) . ?
C23 C24 1.378(15) . ?
C23 H23 0.9500 . ?
C24 C25 1.382(15) . ?
C24 H24 0.9500 . ?
C25 C26 1.383(15) . ?
C25 H25 0.9500 . ?
C26 C27 1.386(15) . ?
C26 H26 0.9500 . ?
C27 H27 0.9500 . ?
N1 H1C 0.9100 . ?
N1 H1D 0.9100 . ?
N2 H2A 0.9100 . ?
N2 H2B 0.9100 . ?
N3 H3D 0.9100 . ?
N3 H3E 0.9100 . ?
O1W H1WA 0.8501 . ?
O1W H1WB 0.8506 . ?

loop_
_geom_hbond_atom_site_label_D
_geom_hbond_atom_site_label_H
_geom_hbond_atom_site_label_A
_geom_hbond_distance_DH
_geom_hbond_distance_HA
_geom_hbond_distance_DA
_geom_hbond_angle_DHA
_geom_hbond_site_symmetry_A
_geom_hbond_publ_flag
N1 H1C O5 0.91 1.88 2.77(2) 164.8 . yes
N1 H1D O2 0.91 1.81 2.702(18) 166.7 6_544 yes
N2 H2B O8 0.91 2.14 3.00(2) 159.0 5_665 yes
N2 H2A O6 0.91 1.75 2.66(2) 173.6 6_544 yes
N3 H3D O1W 0.91 2.10 2.85(3) 138.8 1_655 yes
N3 H3E O8 0.91 1.92 2.80(2) 163.8 6_544 yes
O1W H1WA O7 0.85 2.49 2.99(4) 118.5 1_455 yes
O1W H1WB O3 0.85 2.35 2.79(4) 112.9 1_455 yes

loop_
_geom_torsion_atom_site_label_1
_geom_torsion_atom_site_label_2
_geom_torsion_atom_site_label_3
_geom_torsion_atom_site_label_4
_geom_torsion
_geom_torsion_site_symmetry_1
_geom_torsion_site_symmetry_2
_geom_torsion_site_symmetry_3
_geom_torsion_site_symmetry_4
_geom_torsion_publ_flag
O3 P1 C1 N1 167.0(15) . . . . ?
O2 P1 C1 N1 -71.6(15) . . . . ?
O1 P1 C1 N1 40.3(16) . . . . ?
C3 C2 C4 C5 88(2) . . . . ?
N1 C2 C4 C5 -145.4(14) . . . . ?
C3 C2 C4 C9 -82(3) . . . . ?
N1 C2 C4 C9 44(3) . . . . ?
C9 C4 C5 C6 0.0 . . . . ?
C2 C4 C5 C6 -170(3) . . . . ?
C4 C5 C6 C7 0.0 . . . . ?
C5 C6 C7 C8 0.0 . . . . ?
C6 C7 C8 C9 0.0 . . . . ?
C7 C8 C9 C4 0.0 . . . . ?
C5 C4 C9 C8 0.0 . . . . ?
C2 C4 C9 C8 170(3) . . . . ?
O6 P2 C10 N2 177.9(13) . . . . ?
O4 P2 C10 N2 -57.7(15) . . . . ?
O5 P2 C10 N2 54.3(16) . . . . ?
C12 C11 C13 C18 -60.0(17) . . . . ?
N2 C11 C13 C18 67.7(14) . . . . ?
C12 C11 C13 C14 120.2(17) . . . . ?
N2 C11 C13 C14 -112.1(14) . . . . ?
C18 C13 C14 C15 0.1(6) . . . . ?
C11 C13 C14 C15 179.9(4) . . . . ?
C13 C14 C15 C16 0.2(9) . . . . ?
C14 C15 C16 C17 -0.2(12) . . . . ?
C15 C16 C17 C18 -0.2(13) . . . . ?
C14 C13 C18 C17 -0.5(9) . . . . ?
C11 C13 C18 C17 179.7(6) . . . . ?
C16 C17 C18 C13 0.6(12) . . . . ?
O8 P3 C19 N3 169.2(14) . . . . ?
O9 P3 C19 N3 51.7(16) . . . . ?
O7 P3 C19 N3 -69.1(16) . . . . ?
C21 C20 C22 C23 128(3) . . . . ?
N3 C20 C22 C23 -77(3) . . . . ?
C21 C20 C22 C27 -53(3) . . . . ?
N3 C20 C22 C27 102(3) . . . . ?
C27 C22 C23 C24 -0.1(13) . . . . ?
C20 C22 C23 C24 179.2(10) . . . . ?
C22 C23 C24 C25 1.8(19) . . . . ?
C23 C24 C25 C26 -2(3) . . . . ?
C24 C25 C26 C27 0(3) . . . . ?
C23 C22 C27 C26 -2(2) . . . . ?
C20 C22 C27 C26 178.5(15) . . . . ?
C25 C26 C27 C22 2(3) . . . . ?
P1 C1 N1 C2 161.3(14) . . . . ?
C4 C2 N1 C1 42(3) . . . . ?
C3 C2 N1 C1 172.6(19) . . . . ?
C13 C11 N2 C10 45.2(19) . . . . ?
C12 C11 N2 C10 174.3(18) . . . . ?
P2 C10 N2 C11 174.0(13) . . . . ?
P3 C19 N3 C20 166(2) . . . . ?
C22 C20 N3 C19 30(4) . . . . ?
C21 C20 N3 C19 -174(2) . . . . ?
O3 P1 O1 Tb1 -71(2) . . . 6_544 ?
O2 P1 O1 Tb1 164.4(19) . . . 6_544 ?
C1 P1 O1 Tb1 50(2) . . . 6_544 ?
O3 P1 O1 Tb1 127.2(10) . . . . ?
O2 P1 O1 Tb1 2.2(7) . . . . ?
C1 P1 O1 Tb1 -111.9(7) . . . . ?
O3 P1 O2 Tb1 -130.3(11) . . . . ?
O1 P1 O2 Tb1 -2.5(8) . . . . ?
C1 P1 O2 Tb1 111.5(7) . . . . ?
O6 P2 O4 Tb1 27.6(16) . . . 5_665 ?
O5 P2 O4 Tb1 157.5(12) . . . 5_665 ?
C10 P2 O4 Tb1 -88.8(14) . . . 5_665 ?
O6 P2 O4 Tb1 -130.8(7) . . . . ?
O5 P2 O4 Tb1 -1.0(6) . . . . ?
C10 P2 O4 Tb1 112.7(7) . . . . ?
O6 P2 O5 Tb1 131.3(6) . . . . ?
O4 P2 O5 Tb1 1.0(6) . . . . ?
C10 P2 O5 Tb1 -112.6(8) . . . . ?
O8 P3 O7 Tb1 -75.9(13) . . . . ?
O9 P3 O7 Tb1 49.4(15) . . . . ?
C19 P3 O7 Tb1 160.7(11) . . . . ?
O8 P3 O9 Tb1 117.5(14) . . . 6_544 ?
O7 P3 O9 Tb1 -8.7(17) . . . 6_544 ?
C19 P3 O9 Tb1 -121.9(13) . . . 6_544 ?
